data_4334021
loop_
_publ_author_name
'Matthew R. Kelley'
'Jan-Uwe Rohde'

_publ_contact_author_name 'Jan-Uwe Rohde'
_publ_section_title
;
 Guanidinato Complexes of Iridium: Ligand-Donor Strength, O2 Reactivity,
 and (Alkene)peroxoiridium(III) Intermediates
;
_journal_name_full 'Inorganic Chemistry'
_journal_page_first 2564
_journal_page_last 2580
_journal_paper_doi 10.1021/ic302570s
_journal_volume 52
_journal_year 2013
_chemical_formula_iupac '[Ir (C19 H24 N3) (C8 H12)]'
_chemical_formula_moiety 'C27 H36 Ir N3'
_chemical_formula_structural '(Ir (C19 H24 N3) (C8 H12))'
_chemical_formula_sum 'C27 H36 Ir N3'
_chemical_formula_weight 594.79
_chemical_name_systematic
; 
(\h^4^-Cyclooctadiene)(<i>N</i>,<i>N</i>-diethyl-<i>N'</i>,<i>N''</i>-
bis(4-methylphenyl)guanidinato-\k^2^<i>N'</i>,<i>N''</i>)iridium(I)
;
_chemical_properties_physical air-sensitive
_space_group_IT_number 2
_symmetry_cell_setting triclinic
_symmetry_Int_Tables_number 2
_symmetry_space_group_name_Hall '-P 1'
_symmetry_space_group_name_H-M 'P -1'
_atom_sites_solution_hydrogens mixed
_atom_sites_solution_primary direct
_atom_sites_solution_secondary difmap
_audit_creation_method SHELXL-97
_cell_angle_alpha 87.444(5)
_cell_angle_beta 89.343(5)
_cell_angle_gamma 74.719(5)
_cell_formula_units_Z 2
_cell_length_a 9.5336(11)
_cell_length_b 9.6634(11)
_cell_length_c 13.6109(15)
_cell_measurement_reflns_used 5525
_cell_measurement_temperature 210(2)
_cell_measurement_theta_max 27.88
_cell_measurement_theta_min 3.00
_cell_volume 1208.4(2)
_computing_cell_refinement 'HKL-2000 (Otwinowski & Minor, 1997)'
_computing_data_collection 'Collect (Nonius BV, 1997-2000)'
_computing_data_reduction 'HKL-2000 (Otwinowski & Minor, 1997)'
_computing_molecular_graphics 'Diamond 3.2 (Crystal Impact, 1997-2012)'
_computing_publication_material 'SHELXTL v6.1 (Bruker AXS, 2001)'
_computing_structure_refinement 'SHELXTL v6.1 (Bruker AXS, 2001)'
_computing_structure_solution 'SHELXTL v6.1 (Bruker AXS, 2001)'
_diffrn_ambient_temperature 210(2)
_diffrn_detector_area_resol_mean 9
_diffrn_measured_fraction_theta_full 0.994
_diffrn_measured_fraction_theta_max 0.994
_diffrn_measurement_device_type 'Nonius KappaCCD diffractometer'
_diffrn_measurement_method 'area detector, \f and \w scans'
_diffrn_radiation_monochromator graphite
_diffrn_radiation_source 'fine-focus sealed x-ray tube'
_diffrn_radiation_type MoK\a
_diffrn_radiation_wavelength 0.71073
_diffrn_reflns_av_R_equivalents 0.0166
_diffrn_reflns_av_sigmaI/netI 0.0280
_diffrn_reflns_limit_h_max 12
_diffrn_reflns_limit_h_min -12
_diffrn_reflns_limit_k_max 12
_diffrn_reflns_limit_k_min -12
_diffrn_reflns_limit_l_max 17
_diffrn_reflns_limit_l_min -17
_diffrn_reflns_number 10816
_diffrn_reflns_theta_full 27.87
_diffrn_reflns_theta_max 27.87
_diffrn_reflns_theta_min 3.00
_diffrn_standards_number 0
_exptl_absorpt_coefficient_mu 5.543
_exptl_absorpt_correction_T_max 0.4708
_exptl_absorpt_correction_T_min 0.3160
_exptl_absorpt_correction_type multi-scan
_exptl_absorpt_process_details 'HKL-2000 (Otwinowski & Minor, 1997)'
_exptl_crystal_colour yellow
_exptl_crystal_density_diffrn 1.635
_exptl_crystal_description prism
_exptl_crystal_F_000 592
_exptl_crystal_recrystallization_method
;
n-pentane, -30 deg C
;
_exptl_crystal_size_max 0.27
_exptl_crystal_size_mid 0.17
_exptl_crystal_size_min 0.16
_refine_diff_density_max 1.108
_refine_diff_density_min -1.175
_refine_diff_density_rms 0.104
_refine_ls_extinction_method none
_refine_ls_goodness_of_fit_ref 1.118
_refine_ls_hydrogen_treatment mixed
_refine_ls_matrix_type full
_refine_ls_number_parameters 296
_refine_ls_number_reflns 5740
_refine_ls_number_restraints 4
_refine_ls_restrained_S_all 1.118
_refine_ls_R_factor_all 0.0264
_refine_ls_R_factor_gt 0.0225
_refine_ls_shift/su_max 0.003
_refine_ls_shift/su_mean 0.000
_refine_ls_structure_factor_coef Fsqd
_refine_ls_weighting_details 'calc w=1/[\s^2^(Fo^2^)+(0.0245P)^2^+0.5741P] where P=(Fo^2^+2Fc^2^)/3'
_refine_ls_weighting_scheme calc
_refine_ls_wR_factor_gt 0.0516
_refine_ls_wR_factor_ref 0.0531
_reflns_number_gt 5298
_reflns_number_total 5740
_reflns_threshold_expression I>2\s(I)
_cod_data_source_file ic302570s_si_002_2.cif
_cod_data_source_block roh811
_cod_database_code 4334021

loop_
_symmetry_equiv_pos_as_xyz
'x, y, z'
'-x, -y, -z'

loop_
_atom_site_label
_atom_site_type_symbol
_atom_site_fract_x
_atom_site_fract_y
_atom_site_fract_z
_atom_site_U_iso_or_equiv
_atom_site_adp_type
_atom_site_occupancy
_atom_site_symmetry_multiplicity
_atom_site_calc_flag
_atom_site_refinement_flags
Ir Ir 0.338183(11) 0.709077(10) 0.245075(7) 0.02665(4) Uani 1 1 d .
N1 N 0.3918(3) 0.4950(2) 0.20843(18) 0.0293(5) Uani 1 1 d .
N2 N 0.5408(3) 0.5834(2) 0.29299(18) 0.0295(5) Uani 1 1 d .
N3 N 0.6175(3) 0.3316(3) 0.26112(18) 0.0304(5) Uani 1 1 d .
C1 C 0.5215(3) 0.4635(3) 0.2543(2) 0.0272(6) Uani 1 1 d .
C2 C 0.3570(3) 0.4239(3) 0.1274(2) 0.0269(6) Uani 1 1 d .
C3 C 0.4606(3) 0.3543(3) 0.0600(2) 0.0340(6) Uani 1 1 d .
H3 H 0.5587 0.3532 0.0681 0.041 Uiso 1 1 calc R
C4 C 0.4203(4) 0.2870(4) -0.0186(2) 0.0389(7) Uani 1 1 d .
H4 H 0.4922 0.2397 -0.0624 0.047 Uiso 1 1 calc R
C5 C 0.2766(3) 0.2874(3) -0.0343(2) 0.0335(6) Uani 1 1 d .
C6 C 0.1733(3) 0.3613(3) 0.0305(2) 0.0314(6) Uani 1 1 d .
H6 H 0.0747 0.3663 0.0205 0.038 Uiso 1 1 calc R
C7 C 0.2129(3) 0.4283(3) 0.1101(2) 0.0298(6) Uani 1 1 d .
H7 H 0.1406 0.4774 0.1530 0.036 Uiso 1 1 calc R
C8 C 0.2333(5) 0.2113(5) -0.1187(3) 0.0554(10) Uani 1 1 d .
H8A H 0.2073 0.2779 -0.1751 0.083 Uiso 1 1 calc R
H8B H 0.1506 0.1755 -0.0994 0.083 Uiso 1 1 calc R
H8C H 0.3142 0.1316 -0.1358 0.083 Uiso 1 1 calc R
C9 C 0.6284(3) 0.5894(3) 0.3747(2) 0.0272(6) Uani 1 1 d .
C10 C 0.6606(3) 0.4849(3) 0.4511(2) 0.0308(6) Uani 1 1 d .
H10 H 0.6241 0.4038 0.4493 0.037 Uiso 1 1 calc R
C11 C 0.7459(3) 0.4995(3) 0.5297(2) 0.0338(6) Uani 1 1 d .
H11 H 0.7669 0.4271 0.5799 0.041 Uiso 1 1 calc R
C12 C 0.8012(3) 0.6177(3) 0.5362(2) 0.0336(6) Uani 1 1 d .
C13 C 0.7661(4) 0.7237(3) 0.4617(2) 0.0382(7) Uani 1 1 d .
H13 H 0.8005 0.8060 0.4650 0.046 Uiso 1 1 calc R
C14 C 0.6812(4) 0.7104(3) 0.3823(2) 0.0346(6) Uani 1 1 d .
H14 H 0.6587 0.7839 0.3329 0.042 Uiso 1 1 calc R
C15 C 0.8961(4) 0.6313(4) 0.6217(3) 0.0515(9) Uani 1 1 d .
H15A H 0.9611 0.6891 0.6007 0.077 Uiso 1 1 calc R
H15B H 0.9528 0.5366 0.6441 0.077 Uiso 1 1 calc R
H15C H 0.8353 0.6768 0.6750 0.077 Uiso 1 1 calc R
C16 C 0.5683(4) 0.2009(3) 0.2684(2) 0.0379(7) Uani 1 1 d .
H16A H 0.6260 0.1311 0.2237 0.045 Uiso 1 1 calc R
H16B H 0.4664 0.2231 0.2476 0.045 Uiso 1 1 calc R
C17 C 0.5822(5) 0.1345(4) 0.3726(3) 0.0530(9) Uani 1 1 d .
H17A H 0.6828 0.1128 0.3936 0.080 Uiso 1 1 calc R
H17B H 0.5508 0.0468 0.3740 0.080 Uiso 1 1 calc R
H17C H 0.5218 0.2017 0.4166 0.080 Uiso 1 1 calc R
C18 C 0.7753(3) 0.3157(4) 0.2609(3) 0.0403(7) Uani 1 1 d .
H18A H 0.8222 0.2341 0.3051 0.048 Uiso 1 1 calc R
H18B H 0.7941 0.4021 0.2868 0.048 Uiso 1 1 calc R
C19 C 0.8424(4) 0.2925(6) 0.1609(3) 0.0704(13) Uani 1 1 d .
H19A H 0.8127 0.2156 0.1309 0.106 Uiso 1 1 calc R
H19B H 0.9475 0.2670 0.1669 0.106 Uiso 1 1 calc R
H19C H 0.8104 0.3801 0.1203 0.106 Uiso 1 1 calc R
C20 C 0.1093(3) 0.7790(3) 0.2321(3) 0.0374(7) Uani 1 1 d D
H20 H 0.076(4) 0.683(4) 0.243(3) 0.045 Uiso 1 1 d D
C21 C 0.1747(3) 0.8022(3) 0.1411(2) 0.0359(7) Uani 1 1 d D
H21 H 0.176(4) 0.731(4) 0.093(3) 0.043 Uiso 1 1 d D
C22 C 0.1865(4) 0.9475(4) 0.1015(3) 0.0451(8) Uani 1 1 d .
H22A H 0.0895 1.0062 0.0824 0.054 Uiso 1 1 calc R
H22B H 0.2474 0.9346 0.0424 0.054 Uiso 1 1 calc R
C23 C 0.2514(4) 1.0280(3) 0.1761(3) 0.0467(8) Uani 1 1 d .
H23A H 0.3079 1.0860 0.1411 0.056 Uiso 1 1 calc R
H23B H 0.1725 1.0932 0.2113 0.056 Uiso 1 1 calc R
C24 C 0.3497(4) 0.9238(3) 0.2501(2) 0.0366(7) Uani 1 1 d D
H24 H 0.446(4) 0.922(4) 0.247(3) 0.044 Uiso 1 1 d D
C25 C 0.2994(4) 0.8792(3) 0.3416(2) 0.0395(7) Uani 1 1 d D
H25 H 0.362(4) 0.858(4) 0.396(3) 0.047 Uiso 1 1 d D
C26 C 0.1430(4) 0.9217(4) 0.3760(3) 0.0526(9) Uani 1 1 d .
H26A H 0.1169 1.0228 0.3929 0.063 Uiso 1 1 calc R
H26B H 0.1332 0.8641 0.4356 0.063 Uiso 1 1 calc R
C27 C 0.0384(4) 0.9000(4) 0.2974(3) 0.0540(10) Uani 1 1 d .
H27A H -0.0467 0.8789 0.3295 0.065 Uiso 1 1 calc R
H27B H 0.0047 0.9889 0.2570 0.065 Uiso 1 1 calc R

loop_
_atom_site_aniso_label
_atom_site_aniso_U_11
_atom_site_aniso_U_22
_atom_site_aniso_U_33
_atom_site_aniso_U_23
_atom_site_aniso_U_13
_atom_site_aniso_U_12
Ir 0.02786(7) 0.02282(6) 0.02773(7) -0.00066(4) -0.00582(4) -0.00380(4)
N1 0.0269(12) 0.0258(12) 0.0338(13) -0.0031(9) -0.0076(10) -0.0037(9)
N2 0.0295(13) 0.0255(12) 0.0327(13) -0.0014(9) -0.0088(10) -0.0056(9)
N3 0.0264(12) 0.0240(11) 0.0390(14) -0.0044(9) -0.0077(10) -0.0028(9)
C1 0.0240(14) 0.0278(13) 0.0294(14) -0.0008(10) -0.0031(11) -0.0061(11)
C2 0.0300(15) 0.0228(13) 0.0281(14) 0.0002(10) -0.0079(11) -0.0069(11)
C3 0.0267(15) 0.0436(17) 0.0328(15) -0.0041(12) -0.0027(12) -0.0109(12)
C4 0.0358(17) 0.0499(19) 0.0298(15) -0.0055(13) 0.0031(13) -0.0091(14)
C5 0.0367(17) 0.0394(16) 0.0247(14) -0.0002(11) -0.0076(12) -0.0105(13)
C6 0.0261(15) 0.0361(15) 0.0326(15) 0.0033(12) -0.0081(12) -0.0098(12)
C7 0.0267(14) 0.0290(14) 0.0330(15) -0.0009(11) -0.0032(11) -0.0059(11)
C8 0.058(2) 0.077(3) 0.0354(18) -0.0190(17) -0.0054(16) -0.023(2)
C9 0.0261(14) 0.0282(13) 0.0278(14) -0.0028(10) -0.0039(11) -0.0074(11)
C10 0.0311(15) 0.0273(14) 0.0352(15) -0.0001(11) -0.0026(12) -0.0100(11)
C11 0.0358(16) 0.0362(16) 0.0280(14) 0.0027(12) -0.0040(12) -0.0073(13)
C12 0.0353(16) 0.0392(16) 0.0272(14) -0.0020(12) -0.0072(12) -0.0107(13)
C13 0.0474(19) 0.0376(17) 0.0362(16) -0.0019(13) -0.0082(14) -0.0227(14)
C14 0.0430(18) 0.0298(15) 0.0326(15) 0.0043(11) -0.0088(13) -0.0128(13)
C15 0.062(2) 0.059(2) 0.0381(19) -0.0015(16) -0.0190(17) -0.0232(19)
C16 0.0436(18) 0.0276(15) 0.0427(18) -0.0045(12) -0.0114(14) -0.0090(13)
C17 0.069(3) 0.0396(19) 0.054(2) 0.0065(16) -0.0196(19) -0.0211(18)
C18 0.0253(16) 0.0433(18) 0.0478(19) -0.0107(14) -0.0073(13) 0.0008(13)
C19 0.037(2) 0.109(4) 0.059(3) 0.011(2) 0.0033(18) -0.010(2)
C20 0.0261(15) 0.0358(16) 0.0472(18) 0.0015(13) -0.0043(13) -0.0031(12)
C21 0.0304(16) 0.0353(16) 0.0374(17) -0.0006(13) -0.0135(13) -0.0001(12)
C22 0.045(2) 0.0419(18) 0.0423(19) 0.0095(14) -0.0130(15) -0.0027(15)
C23 0.056(2) 0.0300(16) 0.051(2) 0.0074(14) -0.0098(17) -0.0085(15)
C24 0.0415(18) 0.0241(14) 0.0436(18) 0.0013(12) -0.0111(14) -0.0075(13)
C25 0.055(2) 0.0278(15) 0.0335(16) -0.0070(12) -0.0071(15) -0.0054(14)
C26 0.061(2) 0.0407(19) 0.052(2) -0.0142(16) 0.0110(18) -0.0045(17)
C27 0.044(2) 0.044(2) 0.063(2) -0.0024(17) 0.0192(18) 0.0073(16)

loop_
_atom_type_symbol
_atom_type_description
_atom_type_scat_dispersion_real
_atom_type_scat_dispersion_imag
_atom_type_scat_source
C C 0.0033 0.0016 'International Tables Vol C Tables 4.2.6.8 and 6.1.1.4'
H H 0.0000 0.0000 'International Tables Vol C Tables 4.2.6.8 and 6.1.1.4'
N N 0.0061 0.0033 'International Tables Vol C Tables 4.2.6.8 and 6.1.1.4'
Ir Ir -1.4442 7.9887 'International Tables Vol C Tables 4.2.6.8 and 6.1.1.4'

loop_
_geom_angle_atom_site_label_1
_geom_angle_atom_site_label_2
_geom_angle_atom_site_label_3
_geom_angle
N1 Ir N2 63.76(9)
N1 Ir C25 155.22(12)
N2 Ir C25 101.77(12)
N1 Ir C21 101.46(11)
N2 Ir C21 155.78(12)
C25 Ir C21 98.25(13)
N1 Ir C24 159.33(13)
N2 Ir C24 105.58(11)
C25 Ir C24 39.35(13)
C21 Ir C24 81.71(13)
N1 Ir C20 104.93(11)
N2 Ir C20 158.32(12)
C25 Ir C20 81.34(14)
C21 Ir C20 39.21(13)
C24 Ir C20 90.50(13)
C1 N1 C2 125.7(2)
C1 N1 Ir 93.71(17)
C2 N1 Ir 133.00(18)
C1 N2 C9 126.4(2)
C1 N2 Ir 93.23(17)
C9 N2 Ir 132.86(18)
C1 N3 C16 121.4(3)
C1 N3 C18 121.0(2)
C16 N3 C18 117.5(3)
N1 C1 N2 109.3(2)
N1 C1 N3 125.4(2)
N2 C1 N3 125.3(3)
C7 C2 C3 117.6(3)
C7 C2 N1 119.2(3)
C3 C2 N1 123.1(3)
C4 C3 C2 120.7(3)
C4 C3 H3 119.6
C2 C3 H3 119.6
C3 C4 C5 121.7(3)
C3 C4 H4 119.1
C5 C4 H4 119.1
C6 C5 C4 117.4(3)
C6 C5 C8 120.9(3)
C4 C5 C8 121.7(3)
C5 C6 C7 121.2(3)
C5 C6 H6 119.4
C7 C6 H6 119.4
C2 C7 C6 121.2(3)
C2 C7 H7 119.4
C6 C7 H7 119.4
C5 C8 H8A 109.5
C5 C8 H8B 109.5
H8A C8 H8B 109.5
C5 C8 H8C 109.5
H8A C8 H8C 109.5
H8B C8 H8C 109.5
C10 C9 C14 117.5(3)
C10 C9 N2 124.1(2)
C14 C9 N2 118.3(3)
C11 C10 C9 120.7(3)
C11 C10 H10 119.6
C9 C10 H10 119.6
C10 C11 C12 121.8(3)
C10 C11 H11 119.1
C12 C11 H11 119.1
C11 C12 C13 117.6(3)
C11 C12 C15 121.3(3)
C13 C12 C15 121.1(3)
C12 C13 C14 121.2(3)
C12 C13 H13 119.4
C14 C13 H13 119.4
C13 C14 C9 121.1(3)
C13 C14 H14 119.5
C9 C14 H14 119.5
C12 C15 H15A 109.5
C12 C15 H15B 109.5
H15A C15 H15B 109.5
C12 C15 H15C 109.5
H15A C15 H15C 109.5
H15B C15 H15C 109.5
N3 C16 C17 112.0(3)
N3 C16 H16A 109.2
C17 C16 H16A 109.2
N3 C16 H16B 109.2
C17 C16 H16B 109.2
H16A C16 H16B 107.9
C16 C17 H17A 109.5
C16 C17 H17B 109.5
H17A C17 H17B 109.5
C16 C17 H17C 109.5
H17A C17 H17C 109.5
H17B C17 H17C 109.5
N3 C18 C19 113.3(3)
N3 C18 H18A 108.9
C19 C18 H18A 108.9
N3 C18 H18B 108.9
C19 C18 H18B 108.9
H18A C18 H18B 107.7
C18 C19 H19A 109.5
C18 C19 H19B 109.5
H19A C19 H19B 109.5
C18 C19 H19C 109.5
H19A C19 H19C 109.5
H19B C19 H19C 109.5
C21 C20 C27 122.5(3)
C21 C20 Ir 70.10(17)
C27 C20 Ir 114.3(3)
C21 C20 H20 118(2)
C27 C20 H20 116(2)
Ir C20 H20 104(2)
C20 C21 C22 124.1(3)
C20 C21 Ir 70.69(18)
C22 C21 Ir 112.1(2)
C20 C21 H21 115(2)
C22 C21 H21 117(2)
Ir C21 H21 107(2)
C21 C22 C23 113.1(3)
C21 C22 H22A 109.0
C23 C22 H22A 109.0
C21 C22 H22B 109.0
C23 C22 H22B 109.0
H22A C22 H22B 107.8
C24 C23 C22 111.3(3)
C24 C23 H23A 109.4
C22 C23 H23A 109.4
C24 C23 H23B 109.4
C22 C23 H23B 109.4
H23A C23 H23B 108.0
C25 C24 C23 123.3(3)
C25 C24 Ir 70.07(17)
C23 C24 Ir 114.6(2)
C25 C24 H24 116(2)
C23 C24 H24 116(2)
Ir C24 H24 107(2)
C24 C25 C26 124.9(3)
C24 C25 Ir 70.58(17)
C26 C25 Ir 112.0(2)
C24 C25 H25 120(2)
C26 C25 H25 110(2)
Ir C25 H25 112(2)
C25 C26 C27 111.9(3)
C25 C26 H26A 109.2
C27 C26 H26A 109.2
C25 C26 H26B 109.2
C27 C26 H26B 109.2
H26A C26 H26B 107.9
C20 C27 C26 111.8(3)
C20 C27 H27A 109.3
C26 C27 H27A 109.3
C20 C27 H27B 109.3
C26 C27 H27B 109.3
H27A C27 H27B 107.9

loop_
_geom_bond_atom_site_label_1
_geom_bond_atom_site_label_2
_geom_bond_distance
Ir N1 2.078(2)
Ir N2 2.087(2)
Ir C25 2.104(3)
Ir C21 2.107(3)
Ir C24 2.111(3)
Ir C20 2.115(3)
N1 C1 1.347(4)
N1 C2 1.412(4)
N2 C1 1.350(4)
N2 C9 1.411(4)
N3 C1 1.359(4)
N3 C16 1.457(4)
N3 C18 1.472(4)
C2 C7 1.386(4)
C2 C3 1.398(4)
C3 C4 1.385(4)
C3 H3 0.9400
C4 C5 1.388(4)
C4 H4 0.9400
C5 C6 1.387(4)
C5 C8 1.509(4)
C6 C7 1.392(4)
C6 H6 0.9400
C7 H7 0.9400
C8 H8A 0.9700
C8 H8B 0.9700
C8 H8C 0.9700
C9 C10 1.395(4)
C9 C14 1.397(4)
C10 C11 1.385(4)
C10 H10 0.9400
C11 C12 1.385(4)
C11 H11 0.9400
C12 C13 1.388(4)
C12 C15 1.513(4)
C13 C14 1.388(4)
C13 H13 0.9400
C14 H14 0.9400
C15 H15A 0.9700
C15 H15B 0.9700
C15 H15C 0.9700
C16 C17 1.523(5)
C16 H16A 0.9800
C16 H16B 0.9800
C17 H17A 0.9700
C17 H17B 0.9700
C17 H17C 0.9700
C18 C19 1.498(5)
C18 H18A 0.9800
C18 H18B 0.9800
C19 H19A 0.9700
C19 H19B 0.9700
C19 H19C 0.9700
C20 C21 1.417(5)
C20 C27 1.508(5)
C20 H20 1.06(4)
C21 C22 1.513(5)
C21 H21 0.97(4)
C22 C23 1.535(5)
C22 H22A 0.9800
C22 H22B 0.9800
C23 C24 1.531(5)
C23 H23A 0.9800
C23 H23B 0.9800
C24 C25 1.419(5)
C24 H24 0.92(4)
C25 C26 1.513(5)
C25 H25 0.93(4)
C26 C27 1.530(6)
C26 H26A 0.9800
C26 H26B 0.9800
C27 H27A 0.9800
C27 H27B 0.9800

loop_
_geom_torsion_atom_site_label_1
_geom_torsion_atom_site_label_2
_geom_torsion_atom_site_label_3
_geom_torsion_atom_site_label_4
_geom_torsion
N2 Ir N1 C1 0.90(16)
C25 Ir N1 C1 -57.4(3)
C21 Ir N1 C1 160.55(18)
C24 Ir N1 C1 63.6(4)
C20 Ir N1 C1 -159.28(18)
N2 Ir N1 C2 -148.4(3)
C25 Ir N1 C2 153.3(3)
C21 Ir N1 C2 11.3(3)
C24 Ir N1 C2 -85.7(4)
C20 Ir N1 C2 51.4(3)
N1 Ir N2 C1 -0.90(16)
C25 Ir N2 C1 157.74(18)
C21 Ir N2 C1 -57.1(3)
C24 Ir N2 C1 -161.89(18)
C20 Ir N2 C1 61.6(4)
N1 Ir N2 C9 -150.6(3)
C25 Ir N2 C9 8.0(3)
C21 Ir N2 C9 153.1(3)
C24 Ir N2 C9 48.4(3)
C20 Ir N2 C9 -88.2(4)
C2 N1 C1 N2 151.3(3)
Ir N1 C1 N2 -1.3(2)
C2 N1 C1 N3 -29.1(4)
Ir N1 C1 N3 178.3(3)
C9 N2 C1 N1 154.0(3)
Ir N2 C1 N1 1.3(2)
C9 N2 C1 N3 -25.6(5)
Ir N2 C1 N3 -178.3(3)
C16 N3 C1 N1 -33.6(4)
C18 N3 C1 N1 146.1(3)
C16 N3 C1 N2 146.0(3)
C18 N3 C1 N2 -34.3(4)
C1 N1 C2 C7 156.3(3)
Ir N1 C2 C7 -62.5(4)
C1 N1 C2 C3 -26.9(4)
Ir N1 C2 C3 114.3(3)
C7 C2 C3 C4 -2.8(4)
N1 C2 C3 C4 -179.6(3)
C2 C3 C4 C5 0.9(5)
C3 C4 C5 C6 1.6(5)
C3 C4 C5 C8 -178.6(3)
C4 C5 C6 C7 -2.1(4)
C8 C5 C6 C7 178.1(3)
C3 C2 C7 C6 2.3(4)
N1 C2 C7 C6 179.2(3)
C5 C6 C7 C2 0.2(4)
C1 N2 C9 C10 -27.4(4)
Ir N2 C9 C10 113.9(3)
C1 N2 C9 C14 155.6(3)
Ir N2 C9 C14 -63.1(4)
C14 C9 C10 C11 -2.1(4)
N2 C9 C10 C11 -179.1(3)
C9 C10 C11 C12 0.6(5)
C10 C11 C12 C13 1.1(5)
C10 C11 C12 C15 -179.1(3)
C11 C12 C13 C14 -1.3(5)
C15 C12 C13 C14 178.9(3)
C12 C13 C14 C9 -0.2(5)
C10 C9 C14 C13 1.9(5)
N2 C9 C14 C13 179.1(3)
C1 N3 C16 C17 -104.1(3)
C18 N3 C16 C17 76.2(4)
C1 N3 C18 C19 -94.4(4)
C16 N3 C18 C19 85.3(4)
N1 Ir C20 C21 -89.91(19)
N2 Ir C20 C21 -145.3(3)
C25 Ir C20 C21 114.6(2)
C24 Ir C20 C21 76.2(2)
N1 Ir C20 C27 152.4(2)
N2 Ir C20 C27 97.1(4)
C25 Ir C20 C27 -3.0(3)
C21 Ir C20 C27 -117.7(3)
C24 Ir C20 C27 -41.5(3)
C27 C20 C21 C22 2.6(5)
Ir C20 C21 C22 -104.1(3)
C27 C20 C21 Ir 106.8(3)
N1 Ir C21 C20 99.64(19)
N2 Ir C21 C20 149.2(2)
C25 Ir C21 C20 -65.3(2)
C24 Ir C21 C20 -101.1(2)
N1 Ir C21 C22 -140.5(2)
N2 Ir C21 C22 -90.9(3)
C25 Ir C21 C22 54.6(3)
C24 Ir C21 C22 18.8(2)
C20 Ir C21 C22 119.9(3)
C20 C21 C22 C23 50.9(4)
Ir C21 C22 C23 -30.1(4)
C21 C22 C23 C24 26.1(4)
C22 C23 C24 C25 -91.8(4)
C22 C23 C24 Ir -10.4(4)
N1 Ir C24 C25 -145.5(3)
N2 Ir C24 C25 -89.6(2)
C21 Ir C24 C25 114.0(2)
C20 Ir C24 C25 75.6(2)
N1 Ir C24 C23 96.0(4)
N2 Ir C24 C23 151.9(2)
C25 Ir C24 C23 -118.5(4)
C21 Ir C24 C23 -4.5(3)
C20 Ir C24 C23 -42.9(3)
C23 C24 C25 C26 3.2(5)
Ir C24 C25 C26 -103.7(3)
C23 C24 C25 Ir 106.9(3)
N1 Ir C25 C24 151.5(3)
N2 Ir C25 C24 100.3(2)
C21 Ir C25 C24 -66.0(2)
C20 Ir C25 C24 -101.5(2)
N1 Ir C25 C26 -87.7(4)
N2 Ir C25 C26 -138.9(2)
C21 Ir C25 C26 54.8(3)
C24 Ir C25 C26 120.8(3)
C20 Ir C25 C26 19.3(3)
C24 C25 C26 C27 48.9(5)
Ir C25 C26 C27 -32.2(4)
C21 C20 C27 C26 -94.6(4)
Ir C20 C27 C26 -13.6(4)
C25 C26 C27 C20 29.5(4)
